data_2224365
loop_
_publ_author_name
'Xu, Li'
'Wu, Lei'

_publ_section_title
;
 4-Bromo-2-{(<i>E</i>)-3-[1-(hydroxyimino)ethyl]phenyliminomethyl}phenol
;
_journal_coeditor_code LX2124
_journal_issue 12
_journal_name_full 'Acta Crystallographica Section E'
_journal_page_first o3154
_journal_paper_doi 10.1107/S1600536809048855
_journal_volume 65
_journal_year 2009
_chemical_formula_iupac 'C15 H13 Br N2 O2'
_chemical_formula_moiety 'C15 H13 Br N2 O2'
_chemical_formula_sum 'C15 H13 Br N2 O2'
_chemical_formula_weight 333.18
_chemical_melting_point_gt 459
_chemical_melting_point_lt 461
_chemical_name_systematic
;
4-Bromo-2-{(<i>E</i>)-3-[1-(hydroxyimino)ethyl]phenyliminomethyl}phenol
;
_space_group_IT_number 14
_symmetry_cell_setting monoclinic
_symmetry_space_group_name_Hall '-P 2ybc'
_symmetry_space_group_name_H-M 'P 1 21/c 1'
_atom_sites_solution_hydrogens difmap
_atom_sites_solution_primary direct
_atom_sites_solution_secondary difmap
_cell_angle_alpha 90.00
_cell_angle_beta 96.4610(10)
_cell_angle_gamma 90.00
_cell_formula_units_Z 4
_cell_length_a 17.020(2)
_cell_length_b 6.1676(7)
_cell_length_c 13.6930(10)
_cell_measurement_reflns_used 2173
_cell_measurement_temperature 298(2)
_cell_measurement_theta_max 23.774
_cell_measurement_theta_min 2.718
_cell_volume 1428.3(3)
_computing_cell_refinement 'SAINT (Siemens, 1996)'
_computing_data_collection 'SMART (Siemens, 1996)'
_computing_data_reduction 'SAINT (Siemens, 1996)'
_computing_molecular_graphics 'SHELXTL (Sheldrick, 2008) and DIAMOND (Brandenburg, 1998)'
_computing_publication_material 'SHELXTL (Sheldrick, 2008)'
_computing_structure_refinement 'SHELXL97 (Sheldrick, 2008)'
_computing_structure_solution 'SHELXS97 (Sheldrick, 2008)'
_diffrn_ambient_temperature 298(2)
_diffrn_detector_area_resol_mean 10.0
_diffrn_measured_fraction_theta_full 0.991
_diffrn_measured_fraction_theta_max 0.991
_diffrn_measurement_device_type 'Siemens SMART 1000 CCD area-detector'
_diffrn_measurement_method '\f and \w scans'
_diffrn_radiation_source 'fine-focus sealed tube'
_diffrn_radiation_type MoK\a
_diffrn_radiation_wavelength 0.71073
_diffrn_reflns_av_R_equivalents 0.0511
_diffrn_reflns_av_sigmaI/netI 0.0596
_diffrn_reflns_limit_h_max 14
_diffrn_reflns_limit_h_min -20
_diffrn_reflns_limit_k_max 7
_diffrn_reflns_limit_k_min -7
_diffrn_reflns_limit_l_max 16
_diffrn_reflns_limit_l_min -15
_diffrn_reflns_number 6906
_diffrn_reflns_theta_full 25.00
_diffrn_reflns_theta_max 25.00
_diffrn_reflns_theta_min 2.41
_exptl_absorpt_coefficient_mu 2.880
_exptl_absorpt_correction_T_max 0.7616
_exptl_absorpt_correction_T_min 0.3573
_exptl_absorpt_correction_type multi-scan
_exptl_absorpt_process_details '(SADABS; Sheldrick, 1996)'
_exptl_crystal_colour yellow
_exptl_crystal_density_diffrn 1.549
_exptl_crystal_density_method 'not measured'
_exptl_crystal_description needle-like
_exptl_crystal_F_000 672
_exptl_crystal_size_max 0.45
_exptl_crystal_size_mid 0.20
_exptl_crystal_size_min 0.10
_refine_diff_density_max 0.467
_refine_diff_density_min -0.323
_refine_ls_extinction_method none
_refine_ls_goodness_of_fit_ref 0.991
_refine_ls_hydrogen_treatment constr
_refine_ls_matrix_type full
_refine_ls_number_parameters 182
_refine_ls_number_reflns 2492
_refine_ls_number_restraints 0
_refine_ls_restrained_S_all 0.991
_refine_ls_R_factor_all 0.0619
_refine_ls_R_factor_gt 0.0386
_refine_ls_shift/su_max_lt 0.001
_refine_ls_shift/su_mean 0.000
_refine_ls_structure_factor_coef Fsqd
_refine_ls_weighting_details 'calc w=1/[\s^2^(Fo^2^)+(0.0498P)^2^+0.0000P] where P=(Fo^2^+2Fc^2^)/3'
_refine_ls_weighting_scheme calc
_refine_ls_wR_factor_gt 0.0904
_refine_ls_wR_factor_ref 0.1003
_reflns_number_gt 1799
_reflns_number_total 2492
_reflns_threshold_expression I>2\s(I)
_cod_data_source_file lx2124.cif
_cod_data_source_block I
_cod_depositor_comments
;
The following automatic conversions were performed:
'_symmetry_cell_setting' value 'Monoclinic' changed to 'monoclinic'
according to '/home/saulius/struct/CIF-dictionaries/cif_core.dic'
dictionary named 'cif_core.dic' version 2.4.1 from 2010-06-29.

Automatic conversion script
Id: cif_fix_enum 1527 2010-12-29 10:47:43Z saulius 

The following automatic conversions were performed:

'_symmetry_cell_setting' value 'Monoclinic' changed to 'monoclinic'
according to /home/saulius/struct/CIF-dictionaries/cif_core.dic
dictionary named 'cif_core.dic' version 2.4.1 from 2010-06-29.

Automatic conversion script
Id: cif_fix_values 1715 2011-07-08 13:25:40Z adriana 
;
_cod_original_sg_symbol_Hall -p_2ybc
_cod_original_sg_symbol_H-M 'P 21/c'
_cod_database_code 2224365
_cod_database_fobs_code 2224365

loop_
_symmetry_equiv_pos_as_xyz
'x, y, z'
'-x, y+1/2, -z+1/2'
'-x, -y, -z'
'x, -y-1/2, z-1/2'

loop_
_atom_site_type_symbol
_atom_site_label
_atom_site_fract_x
_atom_site_fract_y
_atom_site_fract_z
_atom_site_U_iso_or_equiv
_atom_site_adp_type
_atom_site_calc_flag
_atom_site_refinement_flags
_atom_site_occupancy
_atom_site_disorder_assembly
_atom_site_disorder_group
Br Br 0.46909(2) -0.34895(6) 0.66885(3) 0.05662(19) Uani d . 1 . .
N N1 0.04843(18) 1.3049(4) 0.46740(19) 0.0451(7) Uani d . 1 . .
N N2 0.25065(15) 0.4933(4) 0.52712(19) 0.0416(7) Uani d . 1 . .
O O1 0.01134(16) 1.4311(4) 0.38885(16) 0.0609(8) Uani d . 1 . .
H H1 -0.0096 1.5373 0.4110 0.091 Uiso calc R 1 . .
O O2 0.29339(17) 0.2760(5) 0.37605(18) 0.0688(8) Uani d . 1 . .
H H2 0.2718 0.3726 0.4044 0.103 Uiso calc R 1 . .
C C1 0.0818(3) 1.0731(7) 0.3317(2) 0.0601(11) Uani d . 1 . .
H H1A 0.0385 1.1454 0.2940 0.090 Uiso calc R 1 . .
H H1B 0.0753 0.9191 0.3247 0.090 Uiso calc R 1 . .
H H1C 0.1306 1.1160 0.3084 0.090 Uiso calc R 1 . .
C C2 0.0833(2) 1.1340(5) 0.4385(2) 0.0355(8) Uani d . 1 . .
C C3 0.12600(18) 0.9934(5) 0.5170(2) 0.0328(7) Uani d . 1 . .
C C4 0.16790(19) 0.8077(5) 0.4921(2) 0.0361(8) Uani d . 1 . .
H H4 0.1683 0.7723 0.4261 0.043 Uiso calc R 1 . .
C C5 0.2089(2) 0.6749(5) 0.5637(2) 0.0372(8) Uani d . 1 . .
C C6 0.2088(2) 0.7269(6) 0.6638(2) 0.0457(9) Uani d . 1 . .
H H6 0.2355 0.6402 0.7123 0.055 Uiso calc R 1 . .
C C7 0.1674(2) 0.9129(6) 0.6892(2) 0.0541(10) Uani d . 1 . .
H H7 0.1670 0.9486 0.7551 0.065 Uiso calc R 1 . .
C C8 0.1272(2) 1.0439(6) 0.6175(2) 0.0439(9) Uani d . 1 . .
H H8 0.1007 1.1664 0.6362 0.053 Uiso calc R 1 . .
C C9 0.2887(2) 0.3533(5) 0.5848(2) 0.0402(8) Uani d . 1 . .
H H9 0.2886 0.3675 0.6524 0.048 Uiso calc R 1 . .
C C10 0.33200(19) 0.1729(5) 0.5462(2) 0.0370(8) Uani d . 1 . .
C C11 0.3322(2) 0.1382(6) 0.4443(3) 0.0455(9) Uani d . 1 . .
C C12 0.3730(2) -0.0397(6) 0.4104(3) 0.0554(10) Uani d . 1 . .
H H12 0.3726 -0.0625 0.3432 0.067 Uiso calc R 1 . .
C C13 0.4141(2) -0.1828(6) 0.4770(3) 0.0520(10) Uani d . 1 . .
H H13 0.4413 -0.3000 0.4544 0.062 Uiso calc R 1 . .
C C14 0.4138(2) -0.1477(5) 0.5778(2) 0.0391(8) Uani d . 1 . .
C C15 0.37336(19) 0.0263(5) 0.6123(2) 0.0393(8) Uani d . 1 . .
H H15 0.3735 0.0467 0.6797 0.047 Uiso calc R 1 . .

loop_
_atom_site_aniso_label
_atom_site_aniso_U_11
_atom_site_aniso_U_22
_atom_site_aniso_U_33
_atom_site_aniso_U_12
_atom_site_aniso_U_13
_atom_site_aniso_U_23
Br 0.0571(3) 0.0476(3) 0.0643(3) 0.01472(19) 0.0030(2) 0.00954(19)
N1 0.056(2) 0.0395(17) 0.0372(15) 0.0112(15) -0.0063(14) 0.0022(13)
N2 0.0357(17) 0.0356(17) 0.0537(17) 0.0027(13) 0.0058(14) 0.0020(13)
O1 0.083(2) 0.0526(16) 0.0436(13) 0.0295(15) -0.0089(13) 0.0039(12)
O2 0.078(2) 0.079(2) 0.0479(14) 0.0289(17) 0.0001(15) 0.0108(14)
C1 0.081(3) 0.062(2) 0.0367(19) 0.028(2) 0.0017(19) -0.0001(18)
C2 0.036(2) 0.0329(19) 0.0373(17) -0.0002(15) 0.0027(15) -0.0020(14)
C3 0.0309(19) 0.0315(18) 0.0353(16) 0.0001(14) 0.0005(14) 0.0005(14)
C4 0.037(2) 0.037(2) 0.0338(16) -0.0039(15) 0.0021(15) -0.0024(14)
C5 0.0311(19) 0.0339(19) 0.0462(19) -0.0012(14) 0.0031(15) 0.0022(15)
C6 0.051(2) 0.043(2) 0.043(2) 0.0113(18) 0.0038(17) 0.0141(16)
C7 0.071(3) 0.058(2) 0.0331(18) 0.014(2) 0.0074(18) 0.0027(17)
C8 0.052(2) 0.040(2) 0.0395(18) 0.0097(17) 0.0060(17) 0.0024(16)
C9 0.040(2) 0.0346(19) 0.0455(19) -0.0010(16) 0.0020(16) -0.0017(16)
C10 0.0321(19) 0.0332(19) 0.0443(18) -0.0013(15) -0.0016(15) 0.0004(15)
C11 0.037(2) 0.050(2) 0.048(2) 0.0033(17) 0.0018(17) 0.0052(18)
C12 0.057(3) 0.070(3) 0.0408(19) 0.012(2) 0.0101(18) -0.0030(19)
C13 0.051(3) 0.051(2) 0.055(2) 0.0117(18) 0.0109(19) -0.0053(18)
C14 0.034(2) 0.0331(19) 0.050(2) -0.0024(16) 0.0022(16) 0.0017(15)
C15 0.038(2) 0.038(2) 0.0411(18) 0.0003(16) 0.0013(16) -0.0041(15)

loop_
_atom_type_symbol
_atom_type_description
_atom_type_scat_dispersion_real
_atom_type_scat_dispersion_imag
_atom_type_scat_source
C C 0.0033 0.0016 'International Tables Vol C Tables 4.2.6.8 and 6.1.1.4'
H H 0.0000 0.0000 'International Tables Vol C Tables 4.2.6.8 and 6.1.1.4'
O O 0.0106 0.0060 'International Tables Vol C Tables 4.2.6.8 and 6.1.1.4'
N N 0.0061 0.0033 'International Tables Vol C Tables 4.2.6.8 and 6.1.1.4'
Br Br -0.2901 2.4595 'International Tables Vol C Tables 4.2.6.8 and 6.1.1.4'

loop_
_geom_angle_atom_site_label_1
_geom_angle_atom_site_label_2
_geom_angle_atom_site_label_3
_geom_angle_site_symmetry_1
_geom_angle_site_symmetry_3
_geom_angle
_geom_angle_publ_flag
C14 Br Br . 2_656 86.56(10) ?
C14 Br Br . 2_646 164.58(10) ?
Br Br Br 2_656 2_646 105.395(19) ?
C2 N1 O1 . . 113.3(3) ?
C9 N2 C5 . . 122.5(3) ?
N1 O1 H1 . . 109.5 ?
C11 O2 H2 . . 109.5 ?
C2 C1 H1A . . 109.5 ?
C2 C1 H1B . . 109.5 ?
H1A C1 H1B . . 109.5 ?
C2 C1 H1C . . 109.5 ?
H1A C1 H1C . . 109.5 ?
H1B C1 H1C . . 109.5 ?
N1 C2 C3 . . 116.9(3) ?
N1 C2 C1 . . 122.8(3) ?
C3 C2 C1 . . 120.2(3) ?
C8 C3 C4 . . 117.6(3) ?
C8 C3 C2 . . 121.6(3) ?
C4 C3 C2 . . 120.8(3) ?
C5 C4 C3 . . 122.0(3) ?
C5 C4 H4 . . 119.0 ?
C3 C4 H4 . . 119.0 ?
C4 C5 C6 . . 119.5(3) ?
C4 C5 N2 . . 115.8(3) ?
C6 C5 N2 . . 124.6(3) ?
C5 C6 C7 . . 118.7(3) ?
C5 C6 H6 . . 120.6 ?
C7 C6 H6 . . 120.6 ?
C8 C7 C6 . . 121.3(3) ?
C8 C7 H7 . . 119.4 ?
C6 C7 H7 . . 119.4 ?
C7 C8 C3 . . 120.9(3) ?
C7 C8 H8 . . 119.6 ?
C3 C8 H8 . . 119.6 ?
N2 C9 C10 . . 121.6(3) ?
N2 C9 H9 . . 119.2 ?
C10 C9 H9 . . 119.2 ?
C15 C10 C11 . . 118.7(3) ?
C15 C10 C9 . . 119.3(3) ?
C11 C10 C9 . . 122.0(3) ?
O2 C11 C12 . . 118.3(3) ?
O2 C11 C10 . . 121.5(3) ?
C12 C11 C10 . . 120.1(3) ?
C13 C12 C11 . . 120.4(3) ?
C13 C12 H12 . . 119.8 ?
C11 C12 H12 . . 119.8 ?
C14 C13 C12 . . 119.3(3) ?
C14 C13 H13 . . 120.4 ?
C12 C13 H13 . . 120.4 ?
C15 C14 C13 . . 120.9(3) ?
C15 C14 Br . . 120.2(2) ?
C13 C14 Br . . 118.9(2) ?
C14 C15 C10 . . 120.5(3) ?
C14 C15 H15 . . 119.7 ?
C10 C15 H15 . . 119.7 ?

loop_
_geom_bond_atom_site_label_1
_geom_bond_atom_site_label_2
_geom_bond_site_symmetry_2
_geom_bond_distance
_geom_bond_publ_flag
Br C14 . 1.928(3) ?
Br Br 2_656 3.8768(5) ?
Br Br 2_646 3.8768(5) ?
N1 C2 . 1.293(4) ?
N1 O1 . 1.417(3) ?
N2 C9 . 1.294(4) ?
N2 C5 . 1.446(4) ?
O1 H1 . 0.8200 ?
O2 C11 . 1.377(4) ?
O2 H2 . 0.8200 ?
C1 C2 . 1.507(4) ?
C1 H1A . 0.9600 ?
C1 H1B . 0.9600 ?
C1 H1C . 0.9600 ?
C2 C3 . 1.504(4) ?
C3 C8 . 1.409(4) ?
C3 C4 . 1.411(4) ?
C4 C5 . 1.401(4) ?
C4 H4 . 0.9300 ?
C5 C6 . 1.409(5) ?
C6 C7 . 1.410(5) ?
C6 H6 . 0.9300 ?
C7 C8 . 1.390(5) ?
C7 H7 . 0.9300 ?
C8 H8 . 0.9300 ?
C9 C10 . 1.466(4) ?
C9 H9 . 0.9300 ?
C10 C15 . 1.411(4) ?
C10 C11 . 1.411(5) ?
C11 C12 . 1.405(5) ?
C12 C13 . 1.399(5) ?
C12 H12 . 0.9300 ?
C13 C14 . 1.398(5) ?
C13 H13 . 0.9300 ?
C14 C15 . 1.387(4) ?
C15 H15 . 0.9300 ?

loop_
_geom_hbond_atom_site_label_D
_geom_hbond_atom_site_label_H
_geom_hbond_atom_site_label_A
_geom_hbond_site_symmetry_A
_geom_hbond_distance_DH
_geom_hbond_distance_HA
_geom_hbond_distance_DA
_geom_hbond_angle_DHA
_geom_hbond_publ_flag
O1 H1 N1 3_586 0.82 2.10 2.830(4) 148.5 y
O2 H2 N2 . 0.82 1.91 2.635(4) 147.0 y

loop_
_geom_torsion_atom_site_label_1
_geom_torsion_atom_site_label_2
_geom_torsion_atom_site_label_3
_geom_torsion_atom_site_label_4
_geom_torsion_site_symmetry_1
_geom_torsion_site_symmetry_2
_geom_torsion_site_symmetry_3
_geom_torsion_site_symmetry_4
_geom_torsion
_geom_torsion_publ_flag
O1 N1 C2 C3 . . . . 178.5(3) ?
O1 N1 C2 C1 . . . . -1.9(5) ?
N1 C2 C3 C8 . . . . 0.8(5) ?
C1 C2 C3 C8 . . . . -178.8(3) ?
N1 C2 C3 C4 . . . . -177.9(3) ?
C1 C2 C3 C4 . . . . 2.5(5) ?
C8 C3 C4 C5 . . . . 0.6(5) ?
C2 C3 C4 C5 . . . . 179.4(3) ?
C3 C4 C5 C6 . . . . -0.1(5) ?
C3 C4 C5 N2 . . . . -178.6(3) ?
C9 N2 C5 C4 . . . . -177.6(3) ?
C9 N2 C5 C6 . . . . 4.0(5) ?
C4 C5 C6 C7 . . . . -0.3(5) ?
N2 C5 C6 C7 . . . . 178.1(3) ?
C5 C6 C7 C8 . . . . 0.0(6) ?
C6 C7 C8 C3 . . . . 0.6(6) ?
C4 C3 C8 C7 . . . . -0.9(5) ?
C2 C3 C8 C7 . . . . -179.6(3) ?
C5 N2 C9 C10 . . . . -178.8(3) ?
N2 C9 C10 C15 . . . . 179.2(3) ?
N2 C9 C10 C11 . . . . -2.2(5) ?
C15 C10 C11 O2 . . . . -179.6(3) ?
C9 C10 C11 O2 . . . . 1.8(5) ?
C15 C10 C11 C12 . . . . 0.1(5) ?
C9 C10 C11 C12 . . . . -178.5(3) ?
O2 C11 C12 C13 . . . . 179.2(4) ?
C10 C11 C12 C13 . . . . -0.5(6) ?
C11 C12 C13 C14 . . . . 0.4(6) ?
C12 C13 C14 C15 . . . . 0.0(5) ?
C12 C13 C14 Br . . . . 178.9(3) ?
Br Br C14 C15 2_656 . . . -39.2(3) ?
Br Br C14 C15 2_646 . . . 102.3(4) ?
Br Br C14 C13 2_656 . . . 141.9(3) ?
Br Br C14 C13 2_646 . . . -76.7(5) ?
C13 C14 C15 C10 . . . . -0.4(5) ?
Br C14 C15 C10 . . . . -179.3(2) ?
C11 C10 C15 C14 . . . . 0.3(5) ?
C9 C10 C15 C14 . . . . 179.0(3) ?
